data_7033364
loop_
_publ_author_name
'Rahman, Faiz-Ur'
'Ali, Amjad'
'Guo, Rong'
'Zhang, Yun-Chang'
'Wang, Hui'
'Li, Zhan-Ting'
'Zhang, Dan-Wei'

_publ_section_title
;
 Synthesis and anticancer activities of a novel class of mono- and
 di-metallic Pt(ii)(salicylaldiminato)(DMSO or Picolino)Cl complexes.
;
_journal_issue 5
_journal_name_full 'Dalton transactions (Cambridge, England : 2003)'
_journal_page_first 2166
_journal_page_last 2175
_journal_paper_doi 10.1039/c4dt03018d
_journal_volume 44
_journal_year 2015
_chemical_formula_sum 'C12 H17 Cl N2 O Pt'
_chemical_formula_weight 435.81
_chemical_name_common C-3
_chemical_name_systematic Pt-ONN
_space_group_crystal_system orthorhombic
_space_group_IT_number 61
_space_group_name_Hall '-P 2ac 2ab'
_space_group_name_H-M_alt 'P b c a'
_symmetry_space_group_name_Hall '-P 2ac 2ab'
_symmetry_space_group_name_H-M 'P b c a'
_atom_sites_solution_hydrogens geom
_audit_creation_method SHELXL-2013
_audit_update_record
;
2014-07-26 deposited with the CCDC.
2014-12-05 downloaded from the CCDC.
;
_cell_angle_alpha 90
_cell_angle_beta 90
_cell_angle_gamma 90
_cell_formula_units_Z 8
_cell_length_a 10.719(4)
_cell_length_b 12.484(5)
_cell_length_c 19.494(8)
_cell_measurement_reflns_used 882
_cell_measurement_temperature 293(2)
_cell_measurement_theta_max 27.079
_cell_measurement_theta_min 3.264
_cell_volume 2608.6(18)
_computing_cell_refinement 'Bruker SMART'
_computing_data_collection 'Bruker SMART'
_computing_data_reduction 'Bruker SHELXTL'
_computing_molecular_graphics 'Bruker SHELXTL'
_computing_publication_material 'Bruker SHELXTL'
_computing_structure_refinement 'SHELXL-2013 (Sheldrick, 2013)'
_computing_structure_solution 'Bruker SHELXTL'
_diffrn_ambient_temperature 293(2)
_diffrn_measured_fraction_theta_full 0.971
_diffrn_measured_fraction_theta_max 0.997
_diffrn_measurement_device_type 'CCD area detector'
_diffrn_measurement_method 'phi and omega scans'
_diffrn_radiation_type MoK\a
_diffrn_radiation_wavelength 0.71073
_diffrn_reflns_av_R_equivalents 0.1137
_diffrn_reflns_av_unetI/netI 0.0641
_diffrn_reflns_Laue_measured_fraction_full 0.971
_diffrn_reflns_Laue_measured_fraction_max 0.997
_diffrn_reflns_limit_h_max 12
_diffrn_reflns_limit_h_min -11
_diffrn_reflns_limit_k_max 13
_diffrn_reflns_limit_k_min -14
_diffrn_reflns_limit_l_max 22
_diffrn_reflns_limit_l_min -16
_diffrn_reflns_number 10020
_diffrn_reflns_point_group_measured_fraction_full 0.971
_diffrn_reflns_point_group_measured_fraction_max 0.997
_diffrn_reflns_theta_full 25.242
_diffrn_reflns_theta_max 25.002
_diffrn_reflns_theta_min 2.089
_exptl_absorpt_coefficient_mu 10.948
_exptl_absorpt_correction_T_max 1.000
_exptl_absorpt_correction_T_min 0.374
_exptl_absorpt_correction_type multi-scan
_exptl_absorpt_process_details sadabs
_exptl_crystal_colour yellow
_exptl_crystal_density_diffrn 2.219
_exptl_crystal_description sheet
_exptl_crystal_F_000 1648
_exptl_crystal_size_max 0.400
_exptl_crystal_size_mid 0.400
_exptl_crystal_size_min 0.050
_refine_diff_density_max 4.859
_refine_diff_density_min -6.080
_refine_diff_density_rms 0.560
_refine_ls_extinction_coef 0.0014(4)
_refine_ls_extinction_expression Fc^*^=kFc[1+0.001xFc^2^\l^3^/sin(2\q)]^-1/4^
_refine_ls_extinction_method SHELXL
_refine_ls_goodness_of_fit_ref 1.066
_refine_ls_hydrogen_treatment constr
_refine_ls_matrix_type full
_refine_ls_number_parameters 157
_refine_ls_number_reflns 2300
_refine_ls_number_restraints 0
_refine_ls_restrained_S_all 1.066
_refine_ls_R_factor_all 0.0948
_refine_ls_R_factor_gt 0.0807
_refine_ls_shift/su_max 0.001
_refine_ls_shift/su_mean 0.000
_refine_ls_structure_factor_coef Fsqd
_refine_ls_weighting_details
; 
 w=1/[\s^2^(Fo^2^)+(0.1986P)^2^+25.2748P] 
 where P=(Fo^2^+2Fc^2^)/3 
;
_refine_ls_weighting_scheme calc
_refine_ls_wR_factor_gt 0.2390
_refine_ls_wR_factor_ref 0.2653
_reflns_Friedel_coverage 0.000
_reflns_number_gt 1901
_reflns_number_total 2300
_reflns_threshold_expression 'I > 2\s(I)'
_cod_data_source_file c4dt03018d2.cif
_cod_data_source_block added_by_encifer
_cod_depositor_comments 'Adding full bibliography for 7033363--7033365.cif.'
_cod_original_cell_volume 2608.5(17)
_cod_database_code 7033364
_shelx_space_group_comment
; 
The symmetry employed for this shelxl refinement is uniquely defined 
by the following loop, which should always be used as a source of 
symmetry information in preference to the above space-group names. 
They are only intended as comments. 
;
_shelx_estimated_absorpt_t_min 0.097
_shelx_estimated_absorpt_t_max 0.611
_shelxl_version_number 2013-2

loop_
_space_group_symop_operation_xyz
'x, y, z'
'-x+1/2, -y, z+1/2'
'-x, y+1/2, -z+1/2'
'x+1/2, -y+1/2, -z'
'-x, -y, -z'
'x-1/2, y, -z-1/2'
'x, -y-1/2, z-1/2'
'-x-1/2, y-1/2, z'

loop_
_atom_site_label
_atom_site_type_symbol
_atom_site_fract_x
_atom_site_fract_y
_atom_site_fract_z
_atom_site_U_iso_or_equiv
_atom_site_adp_type
_atom_site_occupancy
_atom_site_site_symmetry_order
_atom_site_calc_flag
_atom_site_refinement_flags_posn
_atom_site_refinement_flags_adp
Pt1 Pt 0.71474(5) 0.68775(4) 0.40139(3) 0.0333(5) Uani 1 1 d . .
Cl1 Cl 0.8992(4) 0.6632(4) 0.3417(2) 0.0541(11) Uani 1 1 d . .
O1 O 0.7815(9) 0.5700(9) 0.4578(7) 0.048(3) Uani 1 1 d . .
N1 N 0.5621(11) 0.6983(9) 0.4585(7) 0.038(3) Uani 1 1 d . .
N2 N 0.6686(16) 0.8079(10) 0.3314(9) 0.048(4) Uani 1 1 d . .
C1 C 0.7422(16) 0.5384(12) 0.5183(9) 0.041(3) Uani 1 1 d . .
C2 C 0.6328(14) 0.5764(11) 0.5497(8) 0.041(3) Uani 1 1 d . .
C3 C 0.6025(19) 0.5379(15) 0.6143(10) 0.056(5) Uani 1 1 d . .
H3 H 0.5288 0.5610 0.6347 0.068 Uiso 1 1 calc R U
C4 C 0.677(2) 0.4670(14) 0.6493(10) 0.055(4) Uani 1 1 d . .
H4 H 0.6556 0.4441 0.6931 0.066 Uiso 1 1 calc R U
C5 C 0.7832(19) 0.4306(17) 0.6184(14) 0.063(6) Uani 1 1 d . .
H5 H 0.8338 0.3818 0.6413 0.075 Uiso 1 1 calc R U
C6 C 0.8163(19) 0.4650(13) 0.5545(10) 0.052(4) Uani 1 1 d . .
H6 H 0.8892 0.4393 0.5346 0.062 Uiso 1 1 calc R U
C7 C 0.5490(14) 0.6487(13) 0.5153(8) 0.045(3) Uani 1 1 d . .
H7 H 0.4738 0.6610 0.5378 0.054 Uiso 1 1 calc R U
C8 C 0.4505(15) 0.7653(14) 0.4415(10) 0.054(4) Uani 1 1 d . .
H8A H 0.4512 0.8291 0.4699 0.065 Uiso 1 1 calc R U
H8B H 0.3755 0.7253 0.4524 0.065 Uiso 1 1 calc R U
C9 C 0.446(2) 0.7985(13) 0.3666(13) 0.063(6) Uani 1 1 d . .
H9A H 0.4479 0.7349 0.3380 0.076 Uiso 1 1 calc R U
H9B H 0.3683 0.8358 0.3577 0.076 Uiso 1 1 calc R U
C10 C 0.5515(16) 0.8687(13) 0.3479(11) 0.056(4) Uani 1 1 d . .
H10A H 0.5681 0.9172 0.3857 0.067 Uiso 1 1 calc R U
H10B H 0.5280 0.9116 0.3085 0.067 Uiso 1 1 calc R U
C11 C 0.656(2) 0.7557(17) 0.2628(10) 0.064(5) Uani 1 1 d . .
H11A H 0.6492 0.8097 0.2280 0.096 Uiso 1 1 calc R U
H11B H 0.5819 0.7120 0.2624 0.096 Uiso 1 1 calc R U
H11C H 0.7274 0.7117 0.2541 0.096 Uiso 1 1 calc R U
C12 C 0.761(2) 0.8899(14) 0.3280(9) 0.054(4) Uani 1 1 d . .
H12A H 0.7242 0.9551 0.3118 0.081 Uiso 1 1 calc R U
H12B H 0.8265 0.8683 0.2971 0.081 Uiso 1 1 calc R U
H12C H 0.7960 0.9014 0.3728 0.081 Uiso 1 1 calc R U

loop_
_atom_site_aniso_label
_atom_site_aniso_U_11
_atom_site_aniso_U_22
_atom_site_aniso_U_33
_atom_site_aniso_U_23
_atom_site_aniso_U_13
_atom_site_aniso_U_12
Pt1 0.0329(6) 0.0336(6) 0.0333(6) -0.00391(19) -0.00092(19) 0.00177(18)
Cl1 0.051(2) 0.057(2) 0.055(3) 0.0068(19) 0.017(2) 0.0099(18)
O1 0.048(7) 0.048(7) 0.046(8) -0.002(5) -0.002(5) 0.011(4)
N1 0.024(6) 0.044(7) 0.047(8) -0.003(5) -0.001(6) 0.002(4)
N2 0.051(9) 0.046(8) 0.048(10) -0.010(5) -0.011(8) -0.003(6)
C1 0.040(8) 0.037(7) 0.047(10) -0.005(7) -0.008(8) 0.002(6)
C2 0.043(8) 0.041(8) 0.040(9) -0.006(6) 0.007(7) -0.010(6)
C3 0.054(10) 0.069(12) 0.046(10) -0.012(8) 0.021(9) -0.008(9)
C4 0.071(11) 0.050(10) 0.044(10) -0.004(8) 0.016(10) -0.006(9)
C5 0.072(15) 0.063(14) 0.052(13) 0.011(10) -0.005(9) 0.002(9)
C6 0.058(9) 0.036(8) 0.062(12) 0.009(8) 0.004(9) 0.002(7)
C7 0.028(7) 0.063(9) 0.043(9) -0.011(8) 0.010(7) 0.001(7)
C8 0.027(7) 0.055(10) 0.080(13) -0.009(9) -0.005(8) 0.016(7)
C9 0.058(11) 0.041(9) 0.092(17) -0.010(9) -0.026(11) 0.014(8)
C10 0.047(9) 0.040(8) 0.081(13) -0.003(8) 0.000(9) 0.009(7)
C11 0.081(14) 0.071(12) 0.041(10) 0.003(8) 0.000(10) -0.014(10)
C12 0.083(12) 0.051(10) 0.028(9) 0.002(7) 0.020(9) -0.013(9)

loop_
_atom_type_symbol
_atom_type_description
_atom_type_scat_dispersion_real
_atom_type_scat_dispersion_imag
_atom_type_scat_source
C C 0.0033 0.0016 'International Tables Vol C Tables 4.2.6.8 and 6.1.1.4'
H H 0.0000 0.0000 'International Tables Vol C Tables 4.2.6.8 and 6.1.1.4'
N N 0.0061 0.0033 'International Tables Vol C Tables 4.2.6.8 and 6.1.1.4'
O O 0.0106 0.0060 'International Tables Vol C Tables 4.2.6.8 and 6.1.1.4'
Cl Cl 0.1484 0.1585 'International Tables Vol C Tables 4.2.6.8 and 6.1.1.4'
Pt Pt -1.7033 8.3905 'International Tables Vol C Tables 4.2.6.8 and 6.1.1.4'

loop_
_geom_angle_atom_site_label_1
_geom_angle_atom_site_label_2
_geom_angle_atom_site_label_3
_geom_angle
O1 Pt1 N1 92.1(5)
O1 Pt1 N2 170.7(6)
N1 Pt1 N2 97.1(6)
O1 Pt1 Cl1 82.6(4)
N1 Pt1 Cl1 174.7(4)
N2 Pt1 Cl1 88.2(5)
C1 O1 Pt1 127.5(10)
C7 N1 C8 112.0(13)
C7 N1 Pt1 123.1(10)
C8 N1 Pt1 124.9(11)
C12 N2 C11 109.7(16)
C12 N2 C10 103.3(13)
C11 N2 C10 109.6(15)
C12 N2 Pt1 112.3(12)
C11 N2 Pt1 107.1(10)
C10 N2 Pt1 114.8(13)
O1 C1 C6 117.8(16)
O1 C1 C2 123.8(14)
C6 C1 C2 118.4(17)
C3 C2 C1 118.3(16)
C3 C2 C7 119.6(15)
C1 C2 C7 122.0(15)
C4 C3 C2 122.5(17)
C5 C4 C3 118.7(19)
C6 C5 C4 121(2)
C5 C6 C1 121.2(18)
N1 C7 C2 129.7(13)
N1 C8 C9 113.0(15)
C10 C9 C8 112.1(17)
C9 C10 N2 113.2(13)

loop_
_geom_bond_atom_site_label_1
_geom_bond_atom_site_label_2
_geom_bond_distance
Pt1 O1 1.970(12)
Pt1 N1 1.983(13)
Pt1 N2 2.088(15)
Pt1 Cl1 2.315(4)
O1 C1 1.31(2)
N1 C7 1.28(2)
N1 C8 1.498(18)
N2 C12 1.43(2)
N2 C11 1.49(2)
N2 C10 1.50(2)
C1 C6 1.40(2)
C1 C2 1.41(2)
C2 C3 1.39(2)
C2 C7 1.44(2)
C3 C4 1.37(3)
C4 C5 1.36(3)
C5 C6 1.36(3)
C8 C9 1.52(3)
C9 C10 1.48(3)

loop_
_geom_torsion_atom_site_label_1
_geom_torsion_atom_site_label_2
_geom_torsion_atom_site_label_3
_geom_torsion_atom_site_label_4
_geom_torsion
Pt1 O1 C1 C6 -169.3(12)
Pt1 O1 C1 C2 9(2)
O1 C1 C2 C3 -179.0(16)
C6 C1 C2 C3 -1(2)
O1 C1 C2 C7 5(2)
C6 C1 C2 C7 -177.6(15)
C1 C2 C3 C4 2(3)
C7 C2 C3 C4 178.5(17)
C2 C3 C4 C5 -2(3)
C3 C4 C5 C6 1(3)
C4 C5 C6 C1 0(3)
O1 C1 C6 C5 178.3(18)
C2 C1 C6 C5 0(3)
C8 N1 C7 C2 179.6(15)
Pt1 N1 C7 C2 -1(2)
C3 C2 C7 N1 175.0(17)
C1 C2 C7 N1 -9(3)
C7 N1 C8 C9 -163.1(14)
Pt1 N1 C8 C9 17.7(19)
N1 C8 C9 C10 -64.2(19)
C8 C9 C10 N2 83(2)
C12 N2 C10 C9 -169.4(17)
C11 N2 C10 C9 74(2)
Pt1 N2 C10 C9 -47(2)
